data_4084820
loop_
_publ_author_name
'Nov\'ak, Miroslav'
'Bou\<ska, Marek'
'Dost\'al, Libor'
'R\%u\<zi\<cka, Ale\<s'
'Jambor, Roman'

_publ_section_title
;
 Intramolecularly C,N-Coordinated Homo- and Heteroleptic Organostannylenes
;
_journal_issue 23
_journal_name_full Organometallics
_journal_page_first 6778
_journal_paper_doi 10.1021/om500698k
_journal_volume 33
_journal_year 2014
_chemical_formula_moiety 'C43 H44 N2 O5 Sn W'
_chemical_formula_sum 'C43 H44 N2 O5 Sn W'
_chemical_formula_weight 971.34
_chemical_name_systematic
; 
 ? 
;
_space_group_IT_number 61
_symmetry_cell_setting orthorhombic
_symmetry_space_group_name_Hall '-P 2ac 2ab'
_symmetry_space_group_name_H-M 'P b c a'
_atom_sites_solution_hydrogens geom
_atom_sites_solution_primary direct
_atom_sites_solution_secondary difmap
_audit_creation_method SHELXL-97
_cell_angle_alpha 90
_cell_angle_beta 90
_cell_angle_gamma 90
_cell_formula_units_Z 8
_cell_length_a 14.2930(12)
_cell_length_b 17.7981(13)
_cell_length_c 31.8140(14)
_cell_measurement_reflns_used 70171
_cell_measurement_temperature 150(1)
_cell_measurement_theta_max 27.5
_cell_measurement_theta_min 1
_cell_volume 8093.1(10)
_computing_cell_refinement 'COLLECT and DENZO'
_computing_data_collection 'COLLECT (Hooft, 1998) and DENZO (Otwinowski & Minor, 1997)'
_computing_data_reduction 'COLLECT and DENZO'
_computing_molecular_graphics 'PLATON (Spek, 2003)'
_computing_publication_material 'SHELXL-97 (Sheldrick, 2008)'
_computing_structure_refinement 'SHELXL-97 (Sheldrick, 1997)'
_computing_structure_solution 'SIR92 (Altomare et al., 1994)'
_diffrn_ambient_temperature 150(1)
_diffrn_detector_area_resol_mean 9.091
_diffrn_measured_fraction_theta_full 0.997
_diffrn_measured_fraction_theta_max 0.997
_diffrn_measurement_device_type 'Bruker Nonius KappaCCD area detector'
_diffrn_measurement_method '\f and \w scans to fill the Ewald sphere'
_diffrn_radiation_monochromator graphite
_diffrn_radiation_source 'fine-focus sealed tube'
_diffrn_radiation_type MoK\a
_diffrn_radiation_wavelength 0.71073
_diffrn_reflns_av_R_equivalents 0.1031
_diffrn_reflns_av_sigmaI/netI 0.0458
_diffrn_reflns_limit_h_max 18
_diffrn_reflns_limit_h_min -18
_diffrn_reflns_limit_k_max 20
_diffrn_reflns_limit_k_min -23
_diffrn_reflns_limit_l_max 37
_diffrn_reflns_limit_l_min -41
_diffrn_reflns_number 70021
_diffrn_reflns_theta_full 27.50
_diffrn_reflns_theta_max 27.50
_diffrn_reflns_theta_min 1.92
_diffrn_standards_number 0
_exptl_absorpt_coefficient_mu 3.503
_exptl_absorpt_correction_T_max 0.695
_exptl_absorpt_correction_T_min 0.441
_exptl_absorpt_correction_type integration
_exptl_absorpt_process_details
;
Gaussian integration (Coppens, 1970)
;
_exptl_crystal_colour 'light green'
_exptl_crystal_density_diffrn 1.594
_exptl_crystal_density_method 'not measured'
_exptl_crystal_description plate
_exptl_crystal_F_000 3840
_exptl_crystal_size_max 0.31
_exptl_crystal_size_mid 0.30
_exptl_crystal_size_min 0.13
_refine_diff_density_max 1.039
_refine_diff_density_min -1.199
_refine_diff_density_rms 0.127
_refine_ls_extinction_method none
_refine_ls_goodness_of_fit_ref 1.181
_refine_ls_hydrogen_treatment constr
_refine_ls_matrix_type full
_refine_ls_number_parameters 469
_refine_ls_number_reflns 9270
_refine_ls_number_restraints 0
_refine_ls_restrained_S_all 1.181
_refine_ls_R_factor_all 0.0626
_refine_ls_R_factor_gt 0.0358
_refine_ls_shift/su_max 0.003
_refine_ls_shift/su_mean 0.000
_refine_ls_structure_factor_coef Fsqd
_refine_ls_weighting_details 'calc w=1/[\s^2^(Fo^2^)+(0.0000P)^2^+19.2177P] where P=(Fo^2^+2Fc^2^)/3'
_refine_ls_weighting_scheme calc
_refine_ls_wR_factor_gt 0.0643
_refine_ls_wR_factor_ref 0.0739
_reflns_number_gt 6812
_reflns_number_total 9270
_reflns_threshold_expression >2sigma(I)
_cod_data_source_file om500698k_si_002.cif
_cod_data_source_block compound3
_cod_depositor_comments 'Adding full bibliography for 4084816--4084820.cif.'
_cod_database_code 4084820

loop_
_symmetry_equiv_pos_as_xyz
'x, y, z'
'-x+1/2, -y, z+1/2'
'x+1/2, -y+1/2, -z'
'-x, y+1/2, -z+1/2'
'-x, -y, -z'
'x-1/2, y, -z-1/2'
'-x-1/2, y-1/2, z'
'x, -y-1/2, z-1/2'

loop_
_atom_site_label
_atom_site_type_symbol
_atom_site_fract_x
_atom_site_fract_y
_atom_site_fract_z
_atom_site_U_iso_or_equiv
_atom_site_adp_type
_atom_site_occupancy
_atom_site_symmetry_multiplicity
_atom_site_calc_flag
_atom_site_refinement_flags
W1 W 0.706391(11) 0.235537(10) 0.623352(5) 0.01674(5) Uani 1 1 d .
Sn1 Sn 0.512916(18) 0.237012(16) 0.624115(9) 0.01523(7) Uani 1 1 d .
C39 C 0.6865(3) 0.1513(3) 0.58108(14) 0.0233(10) Uani 1 1 d .
C43 C 0.8461(3) 0.2324(2) 0.62191(13) 0.0235(9) Uani 1 1 d .
C25 C 0.4693(3) 0.1934(2) 0.71818(13) 0.0214(9) Uani 1 1 d .
H25 H 0.5021 0.1495 0.7124 0.026 Uiso 1 1 d R
C41 C 0.6930(3) 0.3172(3) 0.66689(16) 0.0259(11) Uani 1 1 d .
C9 C 0.3178(3) 0.0780(2) 0.67024(14) 0.0241(10) Uani 1 1 d .
C27 C 0.4137(3) 0.4124(2) 0.59480(13) 0.0210(10) Uani 1 1 d .
C38 C 0.6468(4) 0.5177(3) 0.59281(18) 0.0374(12) Uani 1 1 d .
H38A H 0.6616 0.4915 0.5673 0.045 Uiso 1 1 d R
H38B H 0.7007 0.5180 0.6109 0.045 Uiso 1 1 d R
H38C H 0.6291 0.5684 0.5864 0.045 Uiso 1 1 d R
C10 C 0.2905(4) 0.0301(3) 0.70247(15) 0.0338(12) Uani 1 1 d .
H10 H 0.2323 0.0367 0.7150 0.041 Uiso 1 1 d R
C29 C 0.3167(4) 0.4544(3) 0.53837(14) 0.0277(11) Uani 1 1 d .
H29 H 0.2629 0.4505 0.5221 0.033 Uiso 1 1 d R
N1 N 0.4365(2) 0.11460(18) 0.61912(11) 0.0176(7) Uani 1 1 d .
C40 C 0.7126(4) 0.1624(3) 0.67230(14) 0.0267(10) Uani 1 1 d .
C42 C 0.7055(3) 0.3107(3) 0.57530(15) 0.0275(10) Uani 1 1 d .
O1 O 0.6701(3) 0.10412(19) 0.55744(11) 0.0361(8) Uani 1 1 d .
O5 O 0.9261(2) 0.2288(2) 0.62175(11) 0.0367(8) Uani 1 1 d .
C13 C 0.4660(3) 0.0083(2) 0.66614(14) 0.0238(10) Uani 1 1 d .
C34 C 0.1806(4) 0.3676(4) 0.6047(2) 0.0479(15) Uani 1 1 d .
H34A H 0.2027 0.3892 0.6305 0.058 Uiso 1 1 d R
H34B H 0.1395 0.3264 0.6108 0.058 Uiso 1 1 d R
H34C H 0.1473 0.4050 0.5889 0.058 Uiso 1 1 d R
N2 N 0.4337(2) 0.35869(18) 0.62765(10) 0.0175(7) Uani 1 1 d .
C15 C 0.2015(4) 0.1798(3) 0.69226(18) 0.0416(13) Uani 1 1 d .
H15A H 0.1528 0.1467 0.7016 0.050 Uiso 1 1 d R
H15B H 0.1745 0.2260 0.6826 0.050 Uiso 1 1 d R
H15C H 0.2435 0.1899 0.7151 0.050 Uiso 1 1 d R
C16 C 0.1866(4) 0.1176(3) 0.62207(19) 0.0438(14) Uani 1 1 d .
H16A H 0.2206 0.0964 0.5989 0.053 Uiso 1 1 d R
H16B H 0.1515 0.1603 0.6125 0.053 Uiso 1 1 d R
H16C H 0.1445 0.0807 0.6333 0.053 Uiso 1 1 d R
C28 C 0.3326(3) 0.4024(2) 0.57054(13) 0.0213(9) Uani 1 1 d .
C18 C 0.6338(4) -0.0337(3) 0.6778(2) 0.0439(14) Uani 1 1 d .
H18A H 0.6286 -0.0089 0.7044 0.053 Uiso 1 1 d R
H18B H 0.6959 -0.0268 0.6669 0.053 Uiso 1 1 d R
H18C H 0.6217 -0.0864 0.6812 0.053 Uiso 1 1 d R
C32 C 0.4788(3) 0.4697(2) 0.58766(14) 0.0210(9) Uani 1 1 d .
C1 C 0.4620(3) 0.2275(2) 0.56029(12) 0.0178(8) Uani 1 1 d .
C5 C 0.4683(4) 0.2600(3) 0.48644(14) 0.0268(10) Uani 1 1 d .
H5 H 0.4836 0.2944 0.4655 0.032 Uiso 1 1 d R
C20 C 0.4517(3) 0.2439(2) 0.68599(13) 0.0180(9) Uani 1 1 d .
O2 O 0.7195(3) 0.1235(2) 0.70078(12) 0.0484(11) Uani 1 1 d .
C14 C 0.2551(3) 0.1426(3) 0.65610(15) 0.0278(10) Uani 1 1 d .
H14 H 0.2957 0.1811 0.6438 0.033 Uiso 1 1 d R
C17 C 0.5626(4) -0.0004(3) 0.64704(15) 0.0282(11) Uani 1 1 d .
H17 H 0.5848 0.0496 0.6388 0.034 Uiso 1 1 d R
C21 C 0.4052(3) 0.3108(2) 0.69594(12) 0.0197(9) Uani 1 1 d .
C31 C 0.4591(4) 0.5194(2) 0.55482(15) 0.0278(11) Uani 1 1 d .
H31 H 0.5003 0.5587 0.5494 0.033 Uiso 1 1 d R
C7 C 0.4072(3) 0.1037(2) 0.58207(13) 0.0229(10) Uani 1 1 d .
H7 H 0.3725 0.0608 0.5760 0.028 Uiso 1 1 d R
C6 C 0.4839(3) 0.2784(2) 0.52828(13) 0.0213(9) Uani 1 1 d .
H6 H 0.5089 0.3250 0.5352 0.026 Uiso 1 1 d R
C33 C 0.2628(3) 0.3397(3) 0.57885(15) 0.0285(10) Uani 1 1 d .
H33 H 0.2949 0.3013 0.5955 0.034 Uiso 1 1 d R
C3 C 0.4095(3) 0.1388(3) 0.50668(14) 0.0286(11) Uani 1 1 d .
H3 H 0.3846 0.0922 0.4997 0.034 Uiso 1 1 d R
C30 C 0.3796(4) 0.5120(3) 0.53063(15) 0.0333(12) Uani 1 1 d .
H30 H 0.3683 0.5454 0.5087 0.040 Uiso 1 1 d R
O4 O 0.7065(3) 0.3531(2) 0.54810(12) 0.0412(9) Uani 1 1 d .
C22 C 0.3741(3) 0.3253(3) 0.73687(14) 0.0264(10) Uani 1 1 d .
H22 H 0.3422 0.3696 0.7428 0.032 Uiso 1 1 d R
C23 C 0.3909(4) 0.2731(3) 0.76820(14) 0.0316(11) Uani 1 1 d .
H23 H 0.3702 0.2822 0.7954 0.038 Uiso 1 1 d R
C24 C 0.4396(3) 0.2078(3) 0.75891(13) 0.0265(10) Uani 1 1 d .
H24 H 0.4515 0.1729 0.7800 0.032 Uiso 1 1 d R
C2 C 0.4261(3) 0.1573(2) 0.54871(13) 0.0212(9) Uani 1 1 d .
C37 C 0.5429(4) 0.5198(3) 0.65643(16) 0.0362(12) Uani 1 1 d .
H37A H 0.5267 0.5710 0.6503 0.043 Uiso 1 1 d R
H37B H 0.5968 0.5188 0.6744 0.043 Uiso 1 1 d R
H37C H 0.4913 0.4957 0.6703 0.043 Uiso 1 1 d R
C19 C 0.5594(4) -0.0490(3) 0.60724(18) 0.0399(13) Uani 1 1 d .
H19A H 0.5350 -0.0977 0.6143 0.048 Uiso 1 1 d R
H19B H 0.6211 -0.0544 0.5957 0.048 Uiso 1 1 d R
H19C H 0.5194 -0.0256 0.5868 0.048 Uiso 1 1 d R
C26 C 0.3922(3) 0.3663(2) 0.66308(13) 0.0217(9) Uani 1 1 d .
H26 H 0.3540 0.4077 0.6681 0.026 Uiso 1 1 d R
C36 C 0.5646(3) 0.4780(2) 0.61531(15) 0.0260(10) Uani 1 1 d .
H36 H 0.5859 0.4274 0.6228 0.031 Uiso 1 1 d R
C8 C 0.4056(3) 0.0649(2) 0.65217(13) 0.0200(9) Uani 1 1 d .
C35 C 0.2279(4) 0.3020(3) 0.53835(17) 0.0378(12) Uani 1 1 d .
H35A H 0.1874 0.3359 0.5236 0.045 Uiso 1 1 d R
H35B H 0.1942 0.2570 0.5452 0.045 Uiso 1 1 d R
H35C H 0.2805 0.2896 0.5209 0.045 Uiso 1 1 d R
C12 C 0.4337(4) -0.0383(3) 0.69832(16) 0.0349(12) Uani 1 1 d .
H12 H 0.4720 -0.0765 0.7083 0.042 Uiso 1 1 d R
O3 O 0.6791(3) 0.3611(2) 0.69292(12) 0.0392(9) Uani 1 1 d .
C4 C 0.4304(4) 0.1908(3) 0.47560(14) 0.0304(11) Uani 1 1 d .
H4 H 0.4191 0.1794 0.4475 0.036 Uiso 1 1 d R
C11 C 0.3474(4) -0.0274(3) 0.71610(16) 0.0398(13) Uani 1 1 d .
H11 H 0.3270 -0.0594 0.7373 0.048 Uiso 1 1 d R

loop_
_atom_site_aniso_label
_atom_site_aniso_U_11
_atom_site_aniso_U_22
_atom_site_aniso_U_33
_atom_site_aniso_U_23
_atom_site_aniso_U_13
_atom_site_aniso_U_12
W1 0.01687(8) 0.01787(8) 0.01549(8) 0.00036(8) -0.00021(7) 0.00063(6)
Sn1 0.01707(13) 0.01591(13) 0.01271(12) -0.00038(13) 0.00024(11) 0.00015(10)
C39 0.026(3) 0.026(2) 0.018(2) 0.0049(19) 0.0000(18) 0.0048(18)
C43 0.031(3) 0.022(2) 0.0175(19) 0.002(2) -0.001(2) -0.0003(19)
C25 0.026(2) 0.019(2) 0.019(2) 0.0019(17) 0.0001(19) 0.0002(18)
C41 0.021(3) 0.025(2) 0.032(3) 0.002(2) -0.0032(19) -0.0013(18)
C9 0.030(3) 0.022(2) 0.020(2) -0.0029(18) -0.0005(19) -0.0077(18)
C27 0.029(3) 0.021(2) 0.0124(18) -0.0018(16) 0.0015(18) 0.0066(18)
C38 0.038(3) 0.028(3) 0.046(3) 0.001(2) -0.001(3) -0.007(2)
C10 0.038(3) 0.039(3) 0.025(2) 0.000(2) 0.008(2) -0.012(2)
C29 0.036(3) 0.032(3) 0.015(2) 0.0020(19) -0.0002(19) 0.011(2)
N1 0.0217(18) 0.0141(16) 0.0171(17) 0.0014(14) 0.0020(16) -0.0002(13)
C40 0.030(3) 0.026(2) 0.024(2) -0.0038(19) -0.009(2) -0.004(2)
C42 0.022(2) 0.031(3) 0.030(2) -0.001(2) 0.003(2) 0.003(2)
O1 0.049(2) 0.0315(19) 0.0274(18) -0.0098(15) -0.0015(17) 0.0030(17)
O5 0.0153(15) 0.056(2) 0.0385(19) 0.0064(19) 0.0000(16) 0.0019(15)
C13 0.034(3) 0.017(2) 0.021(2) -0.0001(17) 0.000(2) -0.0065(19)
C34 0.037(3) 0.051(4) 0.056(4) -0.009(3) 0.015(3) -0.003(3)
N2 0.0210(18) 0.0168(17) 0.0146(17) 0.0001(14) -0.0031(15) -0.0001(13)
C15 0.036(3) 0.046(3) 0.043(3) -0.006(3) 0.006(3) 0.002(2)
C16 0.036(3) 0.045(3) 0.051(3) -0.006(3) -0.013(3) -0.004(2)
C28 0.027(2) 0.024(2) 0.0138(19) -0.0023(16) -0.0005(18) 0.0089(19)
C18 0.040(3) 0.030(3) 0.061(4) 0.018(3) -0.007(3) 0.002(2)
C32 0.023(2) 0.017(2) 0.023(2) -0.0004(17) 0.0031(19) 0.0028(17)
C1 0.018(2) 0.020(2) 0.0153(18) -0.0003(17) -0.0017(16) 0.0055(18)
C5 0.035(3) 0.028(2) 0.017(2) 0.0064(18) 0.002(2) 0.002(2)
C20 0.018(2) 0.020(2) 0.0168(19) 0.0002(15) 0.0015(17) -0.0038(15)
O2 0.075(3) 0.039(2) 0.030(2) 0.0173(17) -0.015(2) -0.013(2)
C14 0.024(3) 0.029(2) 0.031(3) -0.002(2) 0.003(2) -0.0048(19)
C17 0.031(3) 0.018(2) 0.035(3) 0.004(2) 0.000(2) -0.0006(19)
C21 0.024(2) 0.021(2) 0.0138(18) -0.0001(15) 0.0006(18) -0.0010(17)
C31 0.036(3) 0.019(2) 0.028(2) 0.0033(18) 0.007(2) 0.0014(19)
C7 0.028(3) 0.022(2) 0.019(2) -0.0028(17) -0.0015(19) -0.0039(18)
C6 0.025(2) 0.020(2) 0.019(2) 0.0019(17) -0.0002(18) 0.0026(18)
C33 0.025(3) 0.027(2) 0.033(3) 0.003(2) -0.003(2) 0.0005(19)
C3 0.038(3) 0.026(2) 0.022(2) -0.0036(18) -0.005(2) -0.002(2)
C30 0.049(3) 0.030(3) 0.021(2) 0.0088(19) -0.001(2) 0.012(2)
O4 0.043(2) 0.041(2) 0.040(2) 0.0236(18) 0.0085(18) 0.0080(17)
C22 0.031(3) 0.029(2) 0.019(2) -0.0011(18) 0.0031(19) 0.0059(19)
C23 0.042(3) 0.035(3) 0.018(2) 0.0000(19) 0.006(2) 0.000(2)
C24 0.039(3) 0.027(2) 0.013(2) 0.0022(17) 0.0021(19) -0.002(2)
C2 0.023(2) 0.025(2) 0.016(2) 0.0006(17) -0.0012(18) 0.0019(18)
C37 0.039(3) 0.038(3) 0.031(3) -0.002(2) -0.007(2) -0.005(2)
C19 0.038(3) 0.034(3) 0.047(3) -0.006(2) 0.008(3) 0.002(2)
C26 0.024(2) 0.021(2) 0.020(2) -0.0030(16) 0.000(2) 0.0003(18)
C36 0.026(2) 0.022(2) 0.031(3) 0.0015(18) -0.004(2) -0.0006(18)
C8 0.027(3) 0.017(2) 0.0161(19) 0.0008(16) 0.0017(18) -0.0075(17)
C35 0.034(3) 0.041(3) 0.038(3) -0.005(2) -0.010(2) -0.004(2)
C12 0.046(3) 0.025(2) 0.033(3) 0.010(2) -0.005(3) -0.010(2)
O3 0.048(2) 0.036(2) 0.034(2) -0.0143(17) -0.0036(17) 0.0030(17)
C4 0.043(3) 0.035(3) 0.013(2) -0.0020(18) -0.005(2) 0.002(2)
C11 0.055(4) 0.038(3) 0.026(3) 0.011(2) 0.003(3) -0.020(3)

loop_
_atom_type_symbol
_atom_type_description
_atom_type_scat_dispersion_real
_atom_type_scat_dispersion_imag
_atom_type_scat_source
C C 0.0033 0.0016 'International Tables Vol C Tables 4.2.6.8 and 6.1.1.4'
H H 0.0000 0.0000 'International Tables Vol C Tables 4.2.6.8 and 6.1.1.4'
O O 0.0106 0.0060 'International Tables Vol C Tables 4.2.6.8 and 6.1.1.4'
N N 0.0061 0.0033 'International Tables Vol C Tables 4.2.6.8 and 6.1.1.4'
Sn Sn -0.6537 1.4246 'International Tables Vol C Tables 4.2.6.8 and 6.1.1.4'
W W -0.8490 6.8722 'International Tables Vol C Tables 4.2.6.8 and 6.1.1.4'

loop_
_exptl_crystal_face_index_h
_exptl_crystal_face_index_k
_exptl_crystal_face_index_l
_exptl_crystal_face_perp_dist
0 0 -1 0.052
0 0 1 0.062
0 -1 0 0.080
1 1 0 0.145
-1 -1 0 0.153
0 5 0 0.139
0 -1 -1 0.054
-1 1 0 0.090
1 -1 0 0.162

loop_
_geom_angle_atom_site_label_1
_geom_angle_atom_site_label_2
_geom_angle_atom_site_label_3
_geom_angle
C43 W1 C41 97.51(18)
C43 W1 C40 87.47(19)
C41 W1 C40 86.53(19)
C43 W1 C42 90.42(19)
C41 W1 C42 92.38(19)
C40 W1 C42 177.48(19)
C43 W1 C39 95.94(18)
C41 W1 C39 166.43(18)
C40 W1 C39 92.32(18)
C42 W1 C39 89.27(18)
C43 W1 Sn1 178.65(13)
C41 W1 Sn1 83.83(13)
C40 W1 Sn1 92.46(14)
C42 W1 Sn1 89.67(14)
C39 W1 Sn1 82.71(13)
C20 Sn1 C1 136.38(16)
C20 Sn1 N1 85.92(14)
C1 Sn1 N1 73.64(14)
C20 Sn1 N2 73.72(14)
C1 Sn1 N2 87.54(14)
N1 Sn1 N2 125.85(11)
C20 Sn1 W1 114.47(12)
C1 Sn1 W1 109.12(11)
N1 Sn1 W1 116.00(8)
N2 Sn1 W1 118.13(8)
O1 C39 W1 176.3(4)
O5 C43 W1 178.1(4)
C20 C25 C24 121.0(4)
C20 C25 H25 119.5
C24 C25 H25 119.5
O3 C41 W1 174.6(4)
C10 C9 C8 116.9(4)
C10 C9 C14 121.0(4)
C8 C9 C14 122.1(4)
C32 C27 C28 123.5(4)
C32 C27 N2 117.9(4)
C28 C27 N2 118.5(4)
C36 C38 H38A 109.7
C36 C38 H38B 109.6
H38A C38 H38B 109.5
C36 C38 H38C 109.1
H38A C38 H38C 109.5
H38B C38 H38C 109.5
C11 C10 C9 121.5(5)
C11 C10 H10 119.2
C9 C10 H10 119.3
C30 C29 C28 120.9(5)
C30 C29 H29 119.5
C28 C29 H29 119.6
C7 N1 C8 118.9(4)
C7 N1 Sn1 110.2(3)
C8 N1 Sn1 129.5(3)
O2 C40 W1 176.5(4)
O4 C42 W1 179.0(4)
C12 C13 C8 117.1(5)
C12 C13 C17 122.4(4)
C8 C13 C17 120.5(4)
C33 C34 H34A 109.8
C33 C34 H34B 109.4
H34A C34 H34B 109.5
C33 C34 H34C 109.1
H34A C34 H34C 109.5
H34B C34 H34C 109.5
C26 N2 C27 118.4(4)
C26 N2 Sn1 110.4(3)
C27 N2 Sn1 130.1(3)
C14 C15 H15A 109.4
C14 C15 H15B 109.3
H15A C15 H15B 109.5
C14 C15 H15C 109.8
H15A C15 H15C 109.5
H15B C15 H15C 109.5
C14 C16 H16A 109.5
C14 C16 H16B 109.3
H16A C16 H16B 109.5
C14 C16 H16C 109.7
H16A C16 H16C 109.5
H16B C16 H16C 109.5
C29 C28 C27 116.9(4)
C29 C28 C33 120.4(4)
C27 C28 C33 122.7(4)
C17 C18 H18A 109.5
C17 C18 H18B 109.5
H18A C18 H18B 109.5
C17 C18 H18C 109.3
H18A C18 H18C 109.5
H18B C18 H18C 109.5
C31 C32 C27 116.7(4)
C31 C32 C36 122.3(4)
C27 C32 C36 120.9(4)
C6 C1 C2 118.0(4)
C6 C1 Sn1 123.8(3)
C2 C1 Sn1 116.1(3)
C6 C5 C4 120.6(4)
C6 C5 H5 119.5
C4 C5 H5 119.9
C25 C20 C21 118.1(4)
C25 C20 Sn1 124.3(3)
C21 C20 Sn1 116.6(3)
C9 C14 C16 111.5(4)
C9 C14 C15 113.4(4)
C16 C14 C15 109.8(4)
C9 C14 H14 107.3
C16 C14 H14 107.4
C15 C14 H14 107.2
C13 C17 C18 112.9(4)
C13 C17 C19 111.1(4)
C18 C17 C19 109.1(4)
C13 C17 H17 108.0
C18 C17 H17 107.9
C19 C17 H17 107.6
C20 C21 C22 121.2(4)
C20 C21 C26 118.5(4)
C22 C21 C26 120.3(4)
C30 C31 C32 121.5(4)
C30 C31 H31 119.4
C32 C31 H31 119.1
N1 C7 C2 121.2(4)
N1 C7 H7 119.6
C2 C7 H7 119.2
C5 C6 C1 120.6(4)
C5 C6 H6 119.9
C1 C6 H6 119.4
C34 C33 C28 111.3(4)
C34 C33 C35 110.3(4)
C28 C33 C35 112.8(4)
C34 C33 H33 107.3
C28 C33 H33 107.4
C35 C33 H33 107.5
C4 C3 C2 119.3(4)
C4 C3 H3 120.5
C2 C3 H3 120.3
C31 C30 C29 120.4(4)
C31 C30 H30 120.1
C29 C30 H30 119.5
C23 C22 C21 119.4(4)
C23 C22 H22 120.6
C21 C22 H22 120.0
C22 C23 C24 119.8(4)
C22 C23 H23 119.9
C24 C23 H23 120.3
C23 C24 C25 120.5(4)
C23 C24 H24 119.8
C25 C24 H24 119.7
C3 C2 C1 121.6(4)
C3 C2 C7 120.9(4)
C1 C2 C7 117.5(4)
C36 C37 H37A 109.5
C36 C37 H37B 109.7
H37A C37 H37B 109.5
C36 C37 H37C 109.2
H37A C37 H37C 109.5
H37B C37 H37C 109.5
C17 C19 H19A 109.0
C17 C19 H19B 110.1
H19A C19 H19B 109.5
C17 C19 H19C 109.3
H19A C19 H19C 109.5
H19B C19 H19C 109.5
N2 C26 C21 120.2(4)
N2 C26 H26 120.3
C21 C26 H26 119.4
C32 C36 C37 112.2(4)
C32 C36 C38 113.0(4)
C37 C36 C38 109.0(4)
C32 C36 H36 107.6
C37 C36 H36 107.5
C38 C36 H36 107.1
C13 C8 C9 122.9(4)
C13 C8 N1 119.0(4)
C9 C8 N1 118.1(4)
C33 C35 H35A 109.4
C33 C35 H35B 109.7
H35A C35 H35B 109.5
C33 C35 H35C 109.3
H35A C35 H35C 109.5
H35B C35 H35C 109.5
C11 C12 C13 121.1(5)
C11 C12 H12 119.6
C13 C12 H12 119.3
C3 C4 C5 119.9(4)
C3 C4 H4 120.1
C5 C4 H4 120.0
C12 C11 C10 120.4(5)
C12 C11 H11 119.7
C10 C11 H11 119.9

loop_
_geom_bond_atom_site_label_1
_geom_bond_atom_site_label_2
_geom_bond_distance
W1 C43 1.999(5)
W1 C41 2.017(5)
W1 C40 2.031(5)
W1 C42 2.032(5)
W1 C39 2.034(5)
W1 Sn1 2.7656(4)
Sn1 C20 2.158(4)
Sn1 C1 2.164(4)
Sn1 N1 2.443(3)
Sn1 N2 2.446(3)
C39 O1 1.151(6)
C43 O5 1.145(6)
C25 C20 1.386(6)
C25 C24 1.387(6)
C25 H25 0.9299
C41 O3 1.156(6)
C9 C10 1.389(6)
C9 C8 1.401(6)
C9 C14 1.526(7)
C27 C32 1.398(6)
C27 C28 1.405(6)
C27 N2 1.445(5)
C38 C36 1.547(7)
C38 H38A 0.9601
C38 H38B 0.9600
C38 H38C 0.9600
C10 C11 1.377(8)
C10 H10 0.9301
C29 C30 1.386(7)
C29 C28 1.399(6)
C29 H29 0.9298
N1 C7 1.266(5)
N1 C8 1.444(5)
C40 O2 1.144(6)
C42 O4 1.148(6)
C13 C12 1.396(6)
C13 C8 1.399(6)
C13 C17 1.517(7)
C34 C33 1.518(7)
C34 H34A 0.9598
C34 H34B 0.9601
C34 H34C 0.9603
N2 C26 1.281(5)
C15 C14 1.532(7)
C15 H15A 0.9599
C15 H15B 0.9599
C15 H15C 0.9599
C16 C14 1.526(7)
C16 H16A 0.9599
C16 H16B 0.9600
C16 H16C 0.9599
C28 C33 1.519(6)
C18 C17 1.531(7)
C18 H18A 0.9599
C18 H18B 0.9600
C18 H18C 0.9599
C32 C31 1.398(6)
C32 C36 1.517(6)
C1 C6 1.399(6)
C1 C2 1.399(6)
C5 C6 1.389(6)
C5 C4 1.389(7)
C5 H5 0.9301
C20 C21 1.399(6)
C14 H14 0.9801
C17 C19 1.535(7)
C17 H17 0.9800
C21 C22 1.400(6)
C21 C26 1.450(6)
C31 C30 1.378(7)
C31 H31 0.9300
C7 C2 1.453(6)
C7 H7 0.9300
C6 H6 0.9301
C33 C35 1.536(7)
C33 H33 0.9801
C3 C4 1.387(6)
C3 C2 1.397(6)
C3 H3 0.9299
C30 H30 0.9300
C22 C23 1.384(6)
C22 H22 0.9300
C23 C24 1.387(7)
C23 H23 0.9300
C24 H24 0.9301
C37 C36 1.536(7)
C37 H37A 0.9600
C37 H37B 0.9600
C37 H37C 0.9600
C19 H19A 0.9600
C19 H19B 0.9600
C19 H19C 0.9599
C26 H26 0.9300
C36 H36 0.9800
C35 H35A 0.9601
C35 H35B 0.9600
C35 H35C 0.9602
C12 C11 1.371(8)
C12 H12 0.9299
C4 H4 0.9300
C11 H11 0.9300
